data_7107063
loop_
_publ_author_name
'Saurabh S. Chitnis'
'Brendan Peters'
'Eamonn Conrad'
'Neil Burford'
'Robert McDonald'
'Michael J. Ferguson'

_publ_section_title
;
 Structural diversity for phosphine complexes of stibenium and
 stibinidenium cations
;
_journal_coden_Cambridge 0182
_journal_name_full Chem.Commun.
_journal_page_first 12331
_journal_paper_doi 10.1039/c1cc15693d
_journal_volume 47
_journal_year 2011
_chemical_formula_sum 'C31 H36 Al4 Cl11 P2 Sb'
_chemical_formula_weight 1090.16
_chemical_name_systematic
;
?
;
_space_group_IT_number 14
_symmetry_cell_setting monoclinic
_symmetry_space_group_name_Hall '-P 2yn'
_symmetry_space_group_name_H-M 'P 1 21/n 1'
_atom_sites_solution_hydrogens geom
_atom_sites_solution_primary direct
_atom_sites_solution_secondary difmap
_audit_creation_method SHELXL-97
_cell_angle_alpha 90.00
_cell_angle_beta 98.272(2)
_cell_angle_gamma 90.00
_cell_formula_units_Z 4
_cell_length_a 16.299(2)
_cell_length_b 10.3844(15)
_cell_length_c 25.251(4)
_cell_measurement_reflns_used 9140
_cell_measurement_temperature 173(2)
_cell_measurement_theta_max 26.39
_cell_measurement_theta_min 2.33
_cell_volume 4229.4(10)
_computing_cell_refinement 'Bruker SAINT'
_computing_data_collection 'Bruker APEX2'
_computing_data_reduction 'Bruker SAINT'
_computing_molecular_graphics 'Bruker SHELXTL'
_computing_publication_material 'Bruker SHELXTL'
_computing_structure_refinement 'SHELXL-97 (Sheldrick, 2008)'
_computing_structure_solution 'SHELXS-97 (Sheldrick, 2008)'
_diffrn_ambient_temperature 173(2)
_diffrn_measured_fraction_theta_full 0.994
_diffrn_measured_fraction_theta_max 0.994
_diffrn_measurement_device_type 'Bruker APEX-II CCD'
_diffrn_measurement_method '\w scans'
_diffrn_radiation_monochromator graphite
_diffrn_radiation_source 'fine-focus sealed tube'
_diffrn_radiation_type MoK\a
_diffrn_radiation_wavelength 0.71073
_diffrn_reflns_av_R_equivalents 0.0456
_diffrn_reflns_av_sigmaI/netI 0.0399
_diffrn_reflns_limit_h_max 20
_diffrn_reflns_limit_h_min -20
_diffrn_reflns_limit_k_max 13
_diffrn_reflns_limit_k_min -12
_diffrn_reflns_limit_l_max 31
_diffrn_reflns_limit_l_min -31
_diffrn_reflns_number 32771
_diffrn_reflns_theta_full 26.55
_diffrn_reflns_theta_max 26.55
_diffrn_reflns_theta_min 1.60
_exptl_absorpt_coefficient_mu 1.532
_exptl_absorpt_correction_T_max 0.7638
_exptl_absorpt_correction_T_min 0.4647
_exptl_absorpt_correction_type numerical
_exptl_absorpt_process_details 'SADABS (Sheldrick, 2008)'
_exptl_crystal_colour colourless
_exptl_crystal_density_diffrn 1.712
_exptl_crystal_density_method 'not measured'
_exptl_crystal_description fragment
_exptl_crystal_F_000 2168
_exptl_crystal_size_max 0.59
_exptl_crystal_size_mid 0.52
_exptl_crystal_size_min 0.19
_platon_squeeze_details
;
Attempts to refine peaks of residual electron density as disordered
or partial-occupancy solvent pentane or dichloromethane chlorine or
carbon atoms were unsuccessful. The data were corrected for
disordered electron density through use of the SQUEEZE procedure
(Sluis, P. van der; Spek, A. L. Acta Crystallogr. 1990, A46, 194201)
as implemented in PLATON (Spek, A. L. Acta Crystallogr. 1990, A46,
C34; Spek, A. L. J. Appl. Cryst. 2003, 36, 713. PLATON - a
multipurpose crystallographic tool. Utrecht University, Utrecht, The
Netherlands). A total solvent-accessible void volume of 932 \%A3 with
a total electron count of 352 (consistent with 4 molecules each of
solvent dichloromethane and pentane, or 1 molecule of dichloromethane
and 1 molecule of pentane per formula unit of the [(dppm)SbCl][AlCl4]2
compound) was found in the unit cell.
;
_refine_diff_density_max 1.867
_refine_diff_density_min -1.066
_refine_diff_density_rms 0.114
_refine_ls_extinction_method none
_refine_ls_goodness_of_fit_ref 1.063
_refine_ls_hydrogen_treatment constr
_refine_ls_matrix_type full
_refine_ls_number_parameters 352
_refine_ls_number_reflns 8740
_refine_ls_number_restraints 0
_refine_ls_restrained_S_all 1.063
_refine_ls_R_factor_all 0.0576
_refine_ls_R_factor_gt 0.0479
_refine_ls_shift/su_max 0.002
_refine_ls_shift/su_mean 0.000
_refine_ls_structure_factor_coef Fsqd
_refine_ls_weighting_details 'calc w=1/[\s^2^(Fo^2^)+(0.0648P)^2^+6.7150P] where P=(Fo^2^+2Fc^2^)/3'
_refine_ls_weighting_scheme calc
_refine_ls_wR_factor_gt 0.1216
_refine_ls_wR_factor_ref 0.1257
_reflns_number_gt 7200
_reflns_number_total 8740
_reflns_threshold_expression I>2\s(I)
_cod_data_source_file c1cc15693d.txt
_cod_data_source_block dal1188
_cod_original_cell_volume 4229.3(10)
_cod_original_sg_symbol_H-M P2(1)/n
_cod_database_code 7107063

loop_
_symmetry_equiv_pos_as_xyz
'x, y, z'
'-x+1/2, y+1/2, -z+1/2'
'-x, -y, -z'
'x-1/2, -y-1/2, z-1/2'

loop_
_atom_site_label
_atom_site_type_symbol
_atom_site_fract_x
_atom_site_fract_y
_atom_site_fract_z
_atom_site_U_iso_or_equiv
_atom_site_adp_type
_atom_site_occupancy
_atom_site_symmetry_multiplicity
_atom_site_calc_flag
_atom_site_refinement_flags
Sb Sb 0.442657(15) 0.20766(3) 0.766462(11) 0.02770(9) Uani 1 1 d .
Cl1 Cl 0.30905(6) 0.18434(11) 0.78884(5) 0.0415(3) Uani 1 1 d .
P1 P 0.47495(6) -0.02587(10) 0.80374(4) 0.0269(2) Uani 1 1 d .
P2 P 0.41395(6) 0.02631(10) 0.69461(4) 0.0256(2) Uani 1 1 d .
C1 C 0.4099(2) -0.0966(4) 0.74559(16) 0.0289(8) Uani 1 1 d .
H1A H 0.4330 -0.1794 0.7350 0.035 Uiso 1 1 calc R
H1B H 0.3524 -0.1106 0.7528 0.035 Uiso 1 1 calc R
C11 C 0.5805(2) -0.0723(4) 0.80148(16) 0.0287(8) Uani 1 1 d .
C12 C 0.6407(3) 0.0199(5) 0.79681(18) 0.0365(10) Uani 1 1 d .
H12 H 0.6267 0.1088 0.7959 0.044 Uiso 1 1 calc R
C13 C 0.7217(3) -0.0182(5) 0.7934(2) 0.0481(12) Uani 1 1 d .
H13 H 0.7631 0.0443 0.7898 0.058 Uiso 1 1 calc R
C14 C 0.7411(3) -0.1468(5) 0.7953(2) 0.0470(12) Uani 1 1 d .
H14 H 0.7963 -0.1727 0.7929 0.056 Uiso 1 1 calc R
C15 C 0.6820(3) -0.2396(5) 0.8005(2) 0.0433(11) Uani 1 1 d .
H15 H 0.6965 -0.3283 0.8019 0.052 Uiso 1 1 calc R
C16 C 0.6014(3) -0.2021(4) 0.80377(18) 0.0370(10) Uani 1 1 d .
H16 H 0.5604 -0.2651 0.8076 0.044 Uiso 1 1 calc R
C21 C 0.4442(3) -0.0814(4) 0.86485(16) 0.0310(9) Uani 1 1 d .
C22 C 0.5048(3) -0.0968(5) 0.90908(18) 0.0445(12) Uani 1 1 d .
H22 H 0.5612 -0.0797 0.9061 0.053 Uiso 1 1 calc R
C23 C 0.4832(3) -0.1367(6) 0.9573(2) 0.0537(13) Uani 1 1 d .
H23 H 0.5245 -0.1460 0.9877 0.064 Uiso 1 1 calc R
C24 C 0.4016(4) -0.1632(6) 0.9611(2) 0.0598(15) Uani 1 1 d .
H24 H 0.3866 -0.1924 0.9940 0.072 Uiso 1 1 calc R
C25 C 0.3425(4) -0.1476(7) 0.9179(2) 0.0635(16) Uani 1 1 d .
H25 H 0.2863 -0.1655 0.9212 0.076 Uiso 1 1 calc R
C26 C 0.3620(3) -0.1065(6) 0.8694(2) 0.0495(13) Uani 1 1 d .
H26 H 0.3198 -0.0955 0.8396 0.059 Uiso 1 1 calc R
C31 C 0.3267(2) 0.0197(4) 0.64344(16) 0.0294(8) Uani 1 1 d .
C32 C 0.3372(3) 0.0225(5) 0.59002(18) 0.0446(11) Uani 1 1 d .
H32 H 0.3912 0.0279 0.5803 0.054 Uiso 1 1 calc R
C33 C 0.2687(4) 0.0173(6) 0.5509(2) 0.0608(15) Uani 1 1 d .
H33 H 0.2758 0.0197 0.5142 0.073 Uiso 1 1 calc R
C34 C 0.1909(3) 0.0088(6) 0.5645(2) 0.0557(14) Uani 1 1 d .
H34 H 0.1442 0.0038 0.5373 0.067 Uiso 1 1 calc R
C35 C 0.1798(3) 0.0074(6) 0.6177(2) 0.0503(13) Uani 1 1 d .
H35 H 0.1254 0.0021 0.6269 0.060 Uiso 1 1 calc R
C36 C 0.2464(3) 0.0136(5) 0.65709(18) 0.0384(10) Uani 1 1 d .
H36 H 0.2384 0.0138 0.6936 0.046 Uiso 1 1 calc R
C41 C 0.5099(2) 0.0156(4) 0.66756(16) 0.0300(8) Uani 1 1 d .
C42 C 0.5540(3) -0.1005(4) 0.66693(18) 0.0373(10) Uani 1 1 d .
H42 H 0.5330 -0.1777 0.6801 0.045 Uiso 1 1 calc R
C43 C 0.6280(3) -0.0999(5) 0.6469(2) 0.0441(11) Uani 1 1 d .
H43 H 0.6589 -0.1774 0.6466 0.053 Uiso 1 1 calc R
C44 C 0.6582(3) 0.0126(6) 0.6272(2) 0.0490(12) Uani 1 1 d .
H44 H 0.7091 0.0111 0.6130 0.059 Uiso 1 1 calc R
C45 C 0.6152(3) 0.1253(5) 0.6280(2) 0.0459(12) Uani 1 1 d .
H45 H 0.6367 0.2018 0.6146 0.055 Uiso 1 1 calc R
C46 C 0.5405(3) 0.1291(4) 0.64812(18) 0.0362(10) Uani 1 1 d .
H46 H 0.5106 0.2076 0.6487 0.043 Uiso 1 1 calc R
Cl2 Cl 0.35855(7) 0.35095(11) 0.66291(5) 0.0414(3) Uani 1 1 d .
Cl3 Cl 0.36354(8) 0.68063(11) 0.63456(5) 0.0490(3) Uani 1 1 d .
Cl4 Cl 0.54781(7) 0.51044(15) 0.66595(6) 0.0540(3) Uani 1 1 d .
Cl5 Cl 0.42046(8) 0.56266(11) 0.76420(5) 0.0426(3) Uani 1 1 d .
Cl6 Cl 0.62872(7) 0.38644(12) 0.80455(4) 0.0438(3) Uani 1 1 d .
Cl7 Cl 0.59256(13) 0.55150(14) 0.91898(6) 0.0761(5) Uani 1 1 d .
Cl8 Cl 0.70950(8) 0.26642(16) 0.92870(6) 0.0594(4) Uani 1 1 d .
Cl9 Cl 0.49724(7) 0.25622(12) 0.88696(5) 0.0436(3) Uani 1 1 d .
Al1 Al 0.42414(8) 0.52920(12) 0.68091(5) 0.0324(3) Uani 1 1 d .
Al2 Al 0.60843(8) 0.36929(13) 0.88584(5) 0.0343(3) Uani 1 1 d .

loop_
_atom_site_aniso_label
_atom_site_aniso_U_11
_atom_site_aniso_U_22
_atom_site_aniso_U_33
_atom_site_aniso_U_23
_atom_site_aniso_U_13
_atom_site_aniso_U_12
Sb 0.02295(14) 0.02452(14) 0.03441(16) -0.00192(10) -0.00004(10) -0.00057(10)
Cl1 0.0255(5) 0.0461(7) 0.0535(7) -0.0071(5) 0.0080(4) 0.0017(4)
P1 0.0217(5) 0.0284(5) 0.0295(5) 0.0024(4) 0.0000(4) -0.0008(4)
P2 0.0235(5) 0.0238(5) 0.0286(5) 0.0006(4) 0.0010(4) 0.0006(4)
C1 0.0273(19) 0.027(2) 0.031(2) 0.0005(16) 0.0009(15) -0.0003(16)
C11 0.0230(18) 0.032(2) 0.030(2) 0.0031(16) -0.0012(15) -0.0005(16)
C12 0.029(2) 0.035(2) 0.044(3) 0.0057(19) 0.0009(18) -0.0020(18)
C13 0.024(2) 0.056(3) 0.063(3) 0.013(2) 0.005(2) -0.004(2)
C14 0.025(2) 0.063(3) 0.053(3) 0.013(2) 0.0071(19) 0.007(2)
C15 0.036(2) 0.042(3) 0.051(3) 0.008(2) 0.003(2) 0.011(2)
C16 0.034(2) 0.032(2) 0.044(3) 0.0071(18) 0.0021(18) 0.0014(18)
C21 0.032(2) 0.028(2) 0.033(2) 0.0018(16) 0.0058(16) 0.0002(17)
C22 0.032(2) 0.066(3) 0.034(2) 0.007(2) -0.0001(18) 0.001(2)
C23 0.055(3) 0.068(4) 0.036(3) 0.013(2) -0.001(2) 0.002(3)
C24 0.059(3) 0.081(4) 0.042(3) 0.018(3) 0.016(2) -0.006(3)
C25 0.047(3) 0.096(5) 0.051(3) 0.014(3) 0.015(2) -0.015(3)
C26 0.034(2) 0.071(4) 0.042(3) 0.012(2) 0.001(2) -0.006(2)
C31 0.0266(19) 0.029(2) 0.031(2) -0.0008(16) 0.0003(15) 0.0021(16)
C32 0.038(2) 0.056(3) 0.037(2) 0.004(2) -0.0014(19) 0.004(2)
C33 0.064(4) 0.082(4) 0.032(3) 0.002(3) -0.008(2) 0.004(3)
C34 0.038(3) 0.074(4) 0.049(3) 0.001(3) -0.017(2) -0.002(3)
C35 0.032(2) 0.064(3) 0.051(3) 0.000(2) -0.007(2) -0.008(2)
C36 0.033(2) 0.043(3) 0.038(2) 0.0031(19) 0.0009(18) -0.0054(19)
C41 0.0259(19) 0.034(2) 0.029(2) -0.0025(16) -0.0007(15) 0.0033(16)
C42 0.037(2) 0.036(2) 0.038(2) -0.0018(18) 0.0047(18) 0.0053(19)
C43 0.034(2) 0.048(3) 0.051(3) -0.002(2) 0.008(2) 0.013(2)
C44 0.029(2) 0.070(4) 0.049(3) -0.003(3) 0.008(2) 0.003(2)
C45 0.033(2) 0.055(3) 0.052(3) 0.005(2) 0.011(2) -0.009(2)
C46 0.034(2) 0.026(2) 0.048(3) 0.0052(18) 0.0064(19) 0.0030(17)
Cl2 0.0370(6) 0.0299(5) 0.0532(7) 0.0013(5) -0.0076(5) -0.0007(4)
Cl3 0.0600(7) 0.0326(6) 0.0516(7) 0.0093(5) -0.0018(6) 0.0114(5)
Cl4 0.0300(6) 0.0689(9) 0.0639(8) 0.0048(7) 0.0094(5) 0.0027(6)
Cl5 0.0495(6) 0.0365(6) 0.0416(6) 0.0002(5) 0.0056(5) 0.0010(5)
Cl6 0.0423(6) 0.0538(7) 0.0354(6) 0.0050(5) 0.0056(4) -0.0108(5)
Cl7 0.1279(15) 0.0405(7) 0.0585(9) -0.0127(6) 0.0090(9) -0.0061(8)
Cl8 0.0375(6) 0.0806(10) 0.0589(8) 0.0296(7) 0.0031(5) 0.0005(6)
Cl9 0.0363(6) 0.0540(7) 0.0415(6) -0.0051(5) 0.0091(5) -0.0144(5)
Al1 0.0301(6) 0.0261(6) 0.0400(7) 0.0017(5) 0.0019(5) 0.0033(5)
Al2 0.0340(7) 0.0350(7) 0.0326(7) 0.0005(5) 0.0003(5) -0.0077(5)

loop_
_atom_type_symbol
_atom_type_description
_atom_type_scat_dispersion_real
_atom_type_scat_dispersion_imag
_atom_type_scat_source
C C 0.0033 0.0016 'International Tables Vol C Tables 4.2.6.8 and 6.1.1.4'
H H 0.0000 0.0000 'International Tables Vol C Tables 4.2.6.8 and 6.1.1.4'
Al Al 0.0645 0.0514 'International Tables Vol C Tables 4.2.6.8 and 6.1.1.4'
P P 0.1023 0.0942 'International Tables Vol C Tables 4.2.6.8 and 6.1.1.4'
Cl Cl 0.1484 0.1585 'International Tables Vol C Tables 4.2.6.8 and 6.1.1.4'
Sb Sb -0.5866 1.5461 'International Tables Vol C Tables 4.2.6.8 and 6.1.1.4'

loop_
_geom_angle_atom_site_label_1
_geom_angle_atom_site_label_2
_geom_angle_atom_site_label_3
_geom_angle
Cl1 Sb P2 90.75(4)
Cl1 Sb P1 87.90(4)
P2 Sb P1 65.77(3)
C21 P1 C11 109.26(19)
C21 P1 C1 111.13(19)
C11 P1 C1 108.24(19)
C21 P1 Sb 122.76(14)
C11 P1 Sb 112.34(14)
C1 P1 Sb 91.14(13)
C31 P2 C41 111.70(19)
C31 P2 C1 112.31(19)
C41 P2 C1 110.33(19)
C31 P2 Sb 125.24(14)
C41 P2 Sb 103.28(14)
C1 P2 Sb 92.04(13)
P2 C1 P1 102.1(2)
C12 C11 C16 120.0(4)
C12 C11 P1 120.6(3)
C16 C11 P1 119.3(3)
C11 C12 C13 119.8(4)
C14 C13 C12 119.3(5)
C13 C14 C15 121.5(4)
C14 C15 C16 119.3(5)
C15 C16 C11 120.0(4)
C26 C21 C22 119.7(4)
C26 C21 P1 121.8(3)
C22 C21 P1 118.5(3)
C23 C22 C21 120.2(5)
C24 C23 C22 119.6(5)
C25 C24 C23 120.2(5)
C24 C25 C26 121.6(5)
C25 C26 C21 118.8(5)
C32 C31 C36 119.4(4)
C32 C31 P2 120.6(3)
C36 C31 P2 120.0(3)
C33 C32 C31 119.8(5)
C34 C33 C32 120.4(5)
C33 C34 C35 120.2(4)
C36 C35 C34 120.4(5)
C35 C36 C31 119.7(4)
C46 C41 C42 120.8(4)
C46 C41 P2 117.1(3)
C42 C41 P2 122.1(3)
C43 C42 C41 118.6(4)
C42 C43 C44 120.7(5)
C45 C44 C43 120.5(4)
C44 C45 C46 120.6(5)
C45 C46 C41 118.8(4)
Cl4 Al1 Cl3 110.53(8)
Cl4 Al1 Cl5 110.66(7)
Cl3 Al1 Cl5 110.22(7)
Cl4 Al1 Cl2 109.91(8)
Cl3 Al1 Cl2 110.10(7)
Cl5 Al1 Cl2 105.29(7)
Cl7 Al2 Cl8 112.40(9)
Cl7 Al2 Cl6 110.69(8)
Cl8 Al2 Cl6 108.42(8)
Cl7 Al2 Cl9 109.42(9)
Cl8 Al2 Cl9 108.07(8)
Cl6 Al2 Cl9 107.71(7)

loop_
_geom_bond_atom_site_label_1
_geom_bond_atom_site_label_2
_geom_bond_distance
Sb Cl1 2.3397(11)
Sb P2 2.6101(11)
Sb P1 2.6270(11)
P1 C21 1.785(4)
P1 C11 1.795(4)
P1 C1 1.836(4)
P2 C31 1.780(4)
P2 C41 1.798(4)
P2 C1 1.821(4)
C11 C12 1.388(6)
C11 C16 1.390(6)
C12 C13 1.393(6)
C13 C14 1.372(8)
C14 C15 1.382(7)
C15 C16 1.383(6)
C21 C26 1.387(6)
C21 C22 1.389(6)
C22 C23 1.378(7)
C23 C24 1.375(8)
C24 C25 1.356(8)
C25 C26 1.376(7)
C31 C32 1.384(6)
C31 C36 1.402(6)
C32 C33 1.381(7)
C33 C34 1.364(8)
C34 C35 1.380(7)
C35 C36 1.366(6)
C41 C46 1.396(6)
C41 C42 1.404(6)
C42 C43 1.373(6)
C43 C44 1.388(8)
C44 C45 1.366(7)
C45 C46 1.386(6)
Cl2 Al1 2.1531(17)
Cl3 Al1 2.1179(17)
Cl4 Al1 2.1125(18)
Cl5 Al1 2.1409(18)
Cl6 Al2 2.1330(17)
Cl7 Al2 2.100(2)
Cl8 Al2 2.1243(19)
Cl9 Al2 2.1629(17)

loop_
_geom_torsion_atom_site_label_1
_geom_torsion_atom_site_label_2
_geom_torsion_atom_site_label_3
_geom_torsion_atom_site_label_4
_geom_torsion
Cl1 Sb P1 C21 -43.57(17)
P2 Sb P1 C21 -135.34(17)
Cl1 Sb P1 C11 -177.08(15)
P2 Sb P1 C11 91.15(15)
Cl1 Sb P1 C1 72.64(14)
P2 Sb P1 C1 -19.14(13)
Cl1 Sb P2 C31 51.32(18)
P1 Sb P2 C31 138.68(18)
Cl1 Sb P2 C41 -179.49(14)
P1 Sb P2 C41 -92.13(14)
Cl1 Sb P2 C1 -68.05(13)
P1 Sb P2 C1 19.32(13)
C31 P2 C1 P1 -155.88(19)
C41 P2 C1 P1 78.8(2)
Sb P2 C1 P1 -26.18(17)
C21 P1 C1 P2 152.00(19)
C11 P1 C1 P2 -88.0(2)
Sb P1 C1 P2 25.99(17)
C21 P1 C11 C12 -120.9(4)
C1 P1 C11 C12 117.9(4)
Sb P1 C11 C12 18.8(4)
C21 P1 C11 C16 59.9(4)
C1 P1 C11 C16 -61.3(4)
Sb P1 C11 C16 -160.4(3)
C16 C11 C12 C13 1.2(7)
P1 C11 C12 C13 -177.9(4)
C11 C12 C13 C14 -0.7(7)
C12 C13 C14 C15 -0.1(8)
C13 C14 C15 C16 0.2(8)
C14 C15 C16 C11 0.3(7)
C12 C11 C16 C15 -1.0(7)
P1 C11 C16 C15 178.1(4)
C11 P1 C21 C26 -153.9(4)
C1 P1 C21 C26 -34.5(5)
Sb P1 C21 C26 71.4(4)
C11 P1 C21 C22 27.5(4)
C1 P1 C21 C22 146.9(4)
Sb P1 C21 C22 -107.2(4)
C26 C21 C22 C23 0.0(8)
P1 C21 C22 C23 178.6(4)
C21 C22 C23 C24 1.0(9)
C22 C23 C24 C25 -1.3(10)
C23 C24 C25 C26 0.6(11)
C24 C25 C26 C21 0.4(10)
C22 C21 C26 C25 -0.7(8)
P1 C21 C26 C25 -179.2(5)
C41 P2 C31 C32 -7.4(4)
C1 P2 C31 C32 -131.9(4)
Sb P2 C31 C32 118.4(4)
C41 P2 C31 C36 173.6(3)
C1 P2 C31 C36 49.0(4)
Sb P2 C31 C36 -60.7(4)
C36 C31 C32 C33 -0.9(7)
P2 C31 C32 C33 -180.0(4)
C31 C32 C33 C34 -0.4(9)
C32 C33 C34 C35 1.1(10)
C33 C34 C35 C36 -0.5(9)
C34 C35 C36 C31 -0.9(8)
C32 C31 C36 C35 1.6(7)
P2 C31 C36 C35 -179.4(4)
C31 P2 C41 C46 82.8(4)
C1 P2 C41 C46 -151.5(3)
Sb P2 C41 C46 -54.2(3)
C31 P2 C41 C42 -98.7(4)
C1 P2 C41 C42 27.0(4)
Sb P2 C41 C42 124.3(3)
C46 C41 C42 C43 0.2(6)
P2 C41 C42 C43 -178.2(3)
C41 C42 C43 C44 -0.7(7)
C42 C43 C44 C45 0.9(8)
C43 C44 C45 C46 -0.5(8)
C44 C45 C46 C41 -0.1(7)
C42 C41 C46 C45 0.2(7)
P2 C41 C46 C45 178.7(4)

loop_
_platon_squeeze_void_nr
_platon_squeeze_void_average_x
_platon_squeeze_void_average_y
_platon_squeeze_void_average_z
_platon_squeeze_void_volume
_platon_squeeze_void_count_electrons
_platon_squeeze_void_content
1 0.000 -0.006 0.000 466 176 ' '
2 0.500 -0.042 0.500 466 176 ' '
